data_7239586
loop_
_publ_author_name
'Li, Fang-Fang'
'Zhang, Qin-Qin'
'Zhao, Yan-Yan'
'Jiang, Shu-Xin'
'Shi, Xue-Ying'
'Cui, Jian-Zhong'
'Gao, Hong-ling'

_publ_section_title
;
 Syntheses, structures, and properties of six new coordination polymers
 constructed from N-heterocyclic multicarboxylic acids
;
_journal_issue 21
_journal_name_full 'RSC Advances'
_journal_page_first 10424
_journal_paper_doi 10.1039/c4ra00180j
_journal_volume 4
_journal_year 2014
_chemical_formula_sum 'C42 H36 N6 O21 Zn2'
_chemical_formula_weight 1091.51
_space_group_IT_number 14
_space_group_name_Hall '-P 2ybc'
_space_group_name_H-M_alt 'P 1 21/c 1'
_symmetry_cell_setting monoclinic
_symmetry_space_group_name_H-M 'P 1 21/c 1'
_atom_sites_solution_hydrogens geom
_atom_sites_solution_primary direct
_atom_sites_solution_secondary difmap
_audit_creation_method SHELXL-97
_cell_angle_alpha 90.00
_cell_angle_beta 99.650(2)
_cell_angle_gamma 90.00
_cell_formula_units_Z 4
_cell_length_a 24.516(4)
_cell_length_b 7.3474(13)
_cell_length_c 23.623(4)
_cell_measurement_reflns_used 12390
_cell_measurement_temperature 113(2)
_cell_measurement_theta_max 27.9
_cell_measurement_theta_min 1.3
_cell_volume 4195.0(12)
_computing_cell_refinement CRYSALISPRO
_computing_data_collection CRYSALISPRO
_computing_data_reduction CRYSALISPRO
_computing_molecular_graphics 'Bruker SHELXTL'
_computing_publication_material 'Bruker SHELXTL'
_computing_structure_refinement 'SHELXL-97 (Sheldrick, 1997)'
_computing_structure_solution 'SHELXS-97 (Sheldrick, 1990)'
_diffrn_ambient_temperature 113(2)
_diffrn_detector_area_resol_mean 14.22
_diffrn_measured_fraction_theta_full 0.995
_diffrn_measured_fraction_theta_max 0.995
_diffrn_measurement_device_type 'SuperNova, Single source at offset), Eos'
_diffrn_measurement_method '\w scans'
_diffrn_radiation_monochromator graphite
_diffrn_radiation_source 'SuperNova (Mo) X-ray Source'
_diffrn_radiation_type MoK\a
_diffrn_radiation_wavelength 0.71073
_diffrn_reflns_av_R_equivalents 0.0621
_diffrn_reflns_av_sigmaI/netI 0.0622
_diffrn_reflns_limit_h_max 32
_diffrn_reflns_limit_h_min -32
_diffrn_reflns_limit_k_max 9
_diffrn_reflns_limit_k_min -9
_diffrn_reflns_limit_l_max 31
_diffrn_reflns_limit_l_min -31
_diffrn_reflns_number 42141
_diffrn_reflns_theta_full 27.85
_diffrn_reflns_theta_max 27.85
_diffrn_reflns_theta_min 1.69
_diffrn_standards_decay_% 0
_diffrn_standards_interval_count 0
_diffrn_standards_interval_time 0
_diffrn_standards_number 0
_exptl_absorpt_coefficient_mu 1.242
_exptl_absorpt_correction_T_max 0.8653
_exptl_absorpt_correction_T_min 0.7893
_exptl_absorpt_correction_type multi-scan
_exptl_absorpt_process_details CRYSALISPRO
_exptl_crystal_colour Colorless
_exptl_crystal_density_diffrn 1.728
_exptl_crystal_density_method 'not measured'
_exptl_crystal_description Prism
_exptl_crystal_F_000 2232
_exptl_crystal_size_max 0.20
_exptl_crystal_size_mid 0.18
_exptl_crystal_size_min 0.12
_refine_diff_density_max 1.325
_refine_diff_density_min -0.475
_refine_diff_density_rms 0.095
_refine_ls_extinction_method none
_refine_ls_goodness_of_fit_ref 1.099
_refine_ls_hydrogen_treatment mixed
_refine_ls_matrix_type full
_refine_ls_number_parameters 680
_refine_ls_number_reflns 9948
_refine_ls_number_restraints 16
_refine_ls_restrained_S_all 1.098
_refine_ls_R_factor_all 0.0718
_refine_ls_R_factor_gt 0.0538
_refine_ls_shift/su_max 0.001
_refine_ls_shift/su_mean 0.000
_refine_ls_structure_factor_coef Fsqd
_refine_ls_weighting_details 'calc w=1/[\s^2^(Fo^2^)+(0.0469P)^2^+1.3037P] where P=(Fo^2^+2Fc^2^)/3'
_refine_ls_weighting_scheme calc
_refine_ls_wR_factor_gt 0.1134
_refine_ls_wR_factor_ref 0.1214
_reflns_number_gt 8061
_reflns_number_total 9948
_reflns_threshold_expression >2sigma(I)
_cod_data_source_file c4ra00180j.txt
_cod_data_source_block shelx
_cod_depositor_comments
;
The following automatic conversions were performed:

data item '_symmetry_cell_setting' value 'Monoclinic' was changed to
'monoclinic' in accordance with the
/home/saulius/struct/COD-crude-data/automatic-downloads/DataCite-retrospective/RSC/depositions/lib/dictionaries/cif_core.dic
dictionary named 'cif_core.dic' version 2.4.2 last updated on
2011-04-26.

Automatic conversion script
Id: cif_fix_values 6909 2019-04-08 15:41:33Z antanas 
;
_cod_original_sg_symbol_H-M P21/c
_cod_database_code 7239586

loop_
_symmetry_equiv_pos_as_xyz
'x, y, z'
'-x, y+1/2, -z+1/2'
'-x, -y, -z'
'x, -y-1/2, z-1/2'

loop_
_atom_site_label
_atom_site_type_symbol
_atom_site_fract_x
_atom_site_fract_y
_atom_site_fract_z
_atom_site_U_iso_or_equiv
_atom_site_adp_type
_atom_site_occupancy
_atom_site_symmetry_multiplicity
_atom_site_calc_flag
_atom_site_refinement_flags
Zn1 Zn 0.210934(14) 0.95913(5) 0.344844(14) 0.01630(10) Uani 1 1 d .
Zn2 Zn 0.291853(14) 0.72488(5) 0.151924(14) 0.01596(10) Uani 1 1 d .
O1 O 0.17101(8) 0.9321(3) 0.25783(8) 0.0186(5) Uani 1 1 d .
O2 O 0.18174(9) 0.9945(3) 0.16715(9) 0.0229(5) Uani 1 1 d .
O3 O 0.29260(9) 0.9764(3) 0.12304(9) 0.0194(5) Uani 1 1 d .
O4 O 0.26915(10) 1.2687(3) 0.11677(9) 0.0224(5) Uani 1 1 d .
O5 O 0.43678(9) 1.3626(4) 0.28633(10) 0.0333(6) Uani 1 1 d .
O6 O 0.42630(9) 1.3175(4) 0.37535(9) 0.0294(6) Uani 1 1 d .
H6A H 0.4029 1.2698 0.3930 0.044 Uiso 1 1 calc R
O7 O 0.35570(9) 1.2008(3) 0.42712(9) 0.0267(5) Uani 1 1 d .
O8 O 0.27572(8) 1.0539(3) 0.41065(8) 0.0180(5) Uani 1 1 d .
O9 O 0.21787(9) 0.7073(3) 0.37228(9) 0.0198(5) Uani 1 1 d .
O10 O 0.21979(10) 0.4067(3) 0.37924(9) 0.0254(5) Uani 1 1 d .
O11 O 0.06803(10) 0.3029(4) 0.20621(10) 0.0363(6) Uani 1 1 d .
O12 O 0.08189(10) 0.3414(4) 0.11725(10) 0.0321(6) Uani 1 1 d .
H12 H 0.1039 0.4008 0.1006 0.048 Uiso 1 1 calc R
O13 O 0.15079(10) 0.4772(4) 0.06765(9) 0.0328(6) Uani 1 1 d .
O14 O 0.22795(9) 0.6401(3) 0.08652(9) 0.0203(5) Uani 1 1 d .
O15 O 0.33122(8) 0.7513(3) 0.23913(8) 0.0172(5) Uani 1 1 d .
O16 O 0.32460(9) 0.6581(3) 0.32837(9) 0.0257(5) Uani 1 1 d .
N1 N 0.26542(10) 1.0838(3) 0.30045(10) 0.0135(5) Uani 1 1 d .
N2 N 0.23818(10) 0.5945(3) 0.19599(10) 0.0153(5) Uani 1 1 d .
N3 N 0.14182(10) 1.0432(3) 0.37351(10) 0.0161(5) Uani 1 1 d .
N4 N -0.15830(11) 1.4781(4) 0.53103(12) 0.0231(6) Uani 1 1 d D
H4 H -0.1909(8) 1.516(4) 0.5416(14) 0.028 Uiso 1 1 d D
N5 N 0.35749(10) 0.6065(3) 0.12485(10) 0.0170(5) Uani 1 1 d .
N6 N 0.64903(11) 0.0346(4) -0.01237(12) 0.0248(6) Uani 1 1 d D
H6 H 0.6791(9) -0.031(4) -0.0182(15) 0.030 Uiso 1 1 d D
C1 C 0.19704(12) 0.9948(4) 0.21957(12) 0.0152(6) Uani 1 1 d .
C2 C 0.25313(12) 1.0786(4) 0.24301(12) 0.0134(6) Uani 1 1 d .
C3 C 0.29067(12) 1.1430(4) 0.20948(12) 0.0145(6) Uani 1 1 d .
C4 C 0.33958(12) 1.2185(4) 0.23801(12) 0.0168(6) Uani 1 1 d .
H4A H 0.3653 1.2669 0.2161 0.020 Uiso 1 1 calc R
C5 C 0.35213(12) 1.2258(4) 0.29785(13) 0.0168(6) Uani 1 1 d .
C6 C 0.31297(12) 1.1515(4) 0.32864(12) 0.0156(6) Uani 1 1 d .
C7 C 0.31504(12) 1.1340(4) 0.39379(12) 0.0175(6) Uani 1 1 d .
C8 C 0.28196(12) 1.1299(4) 0.14484(12) 0.0172(6) Uani 1 1 d .
C9 C 0.40881(13) 1.3081(4) 0.32074(13) 0.0205(7) Uani 1 1 d .
C10 C 0.18990(13) 0.5480(4) 0.10192(13) 0.0194(7) Uani 1 1 d .
C11 C 0.19110(12) 0.5254(4) 0.16657(12) 0.0168(6) Uani 1 1 d .
C12 C 0.15201(12) 0.4468(4) 0.19644(13) 0.0191(7) Uani 1 1 d .
C13 C 0.16388(12) 0.4550(4) 0.25664(13) 0.0174(6) Uani 1 1 d .
H13 H 0.1379 0.4056 0.2781 0.021 Uiso 1 1 calc R
C14 C 0.21183(12) 0.5318(4) 0.28604(12) 0.0159(6) Uani 1 1 d .
C15 C 0.24970(12) 0.5961(4) 0.25308(12) 0.0143(6) Uani 1 1 d .
C16 C 0.30658(12) 0.6745(4) 0.27666(12) 0.0162(6) Uani 1 1 d .
C17 C 0.09680(13) 0.3556(5) 0.17256(14) 0.0253(7) Uani 1 1 d .
C18 C 0.21859(12) 0.5487(4) 0.35112(12) 0.0169(6) Uani 1 1 d .
C19 C 0.13872(12) 1.0602(4) 0.42979(12) 0.0189(7) Uani 1 1 d .
H19 H 0.1704 1.0319 0.4574 0.023 Uiso 1 1 calc R
C20 C 0.09142(12) 1.1169(4) 0.44883(13) 0.0210(7) Uani 1 1 d .
H20 H 0.0913 1.1296 0.4888 0.025 Uiso 1 1 calc R
C21 C 0.04362(12) 1.1559(4) 0.40963(12) 0.0178(6) Uani 1 1 d .
C22 C 0.04667(13) 1.1315(5) 0.35174(13) 0.0257(8) Uani 1 1 d .
H22 H 0.0149 1.1516 0.3234 0.031 Uiso 1 1 calc R
C23 C 0.09560(13) 1.0782(5) 0.33562(13) 0.0241(7) Uani 1 1 d .
H23 H 0.0968 1.0655 0.2958 0.029 Uiso 1 1 calc R
C24 C -0.00775(12) 1.2252(4) 0.42574(13) 0.0197(7) Uani 1 1 d .
H24 H -0.0380 1.2464 0.3957 0.024 Uiso 1 1 calc R
C25 C -0.01536(13) 1.2608(4) 0.47931(13) 0.0193(7) Uani 1 1 d .
H25 H 0.0143 1.2335 0.5095 0.023 Uiso 1 1 calc R
C26 C -0.06561(12) 1.3384(4) 0.49537(13) 0.0184(6) Uani 1 1 d .
C27 C -0.06857(13) 1.3566(4) 0.55403(13) 0.0212(7) Uani 1 1 d .
H27 H -0.0382 1.3204 0.5823 0.025 Uiso 1 1 calc R
C28 C -0.11521(14) 1.4264(4) 0.57033(14) 0.0233(7) Uani 1 1 d .
H28 H -0.1171 1.4384 0.6100 0.028 Uiso 1 1 calc R
C29 C -0.15659(14) 1.4682(4) 0.47416(14) 0.0245(7) Uani 1 1 d .
H29 H -0.1872 1.5087 0.4470 0.029 Uiso 1 1 calc R
C30 C -0.11039(13) 1.3994(4) 0.45564(13) 0.0215(7) Uani 1 1 d .
H30 H -0.1090 1.3934 0.4157 0.026 Uiso 1 1 calc R
C31 C 0.35375(12) 0.5263(4) 0.07304(12) 0.0166(6) Uani 1 1 d .
H31 H 0.3190 0.5265 0.0483 0.020 Uiso 1 1 calc R
C32 C 0.39792(13) 0.4444(4) 0.05434(13) 0.0208(7) Uani 1 1 d .
H32 H 0.3934 0.3883 0.0176 0.025 Uiso 1 1 calc R
C33 C 0.45024(13) 0.4444(5) 0.09037(14) 0.0239(7) Uani 1 1 d .
C34 C 0.45373(13) 0.5326(4) 0.14303(13) 0.0228(7) Uani 1 1 d .
H34 H 0.4883 0.5401 0.1681 0.027 Uiso 1 1 calc R
C35 C 0.40752(12) 0.6084(4) 0.15865(13) 0.0200(7) Uani 1 1 d .
H35 H 0.4109 0.6653 0.1952 0.024 Uiso 1 1 calc R
C36 C 0.50013(14) 0.3565(5) 0.07680(14) 0.0269(8) Uani 1 1 d .
H36 H 0.5315 0.3510 0.1065 0.032 Uiso 1 1 calc R
C37 C 0.50523(14) 0.2829(5) 0.02581(15) 0.0259(7) Uani 1 1 d .
H37 H 0.4739 0.2858 -0.0039 0.031 Uiso 1 1 calc R
C38 C 0.55565(13) 0.1992(4) 0.01324(13) 0.0196(7) Uani 1 1 d .
C39 C 0.55590(12) 0.1150(4) -0.04035(13) 0.0177(6) Uani 1 1 d .
H39 H 0.5233 0.1145 -0.0685 0.021 Uiso 1 1 calc R
C40 C 0.60318(13) 0.0339(4) -0.05185(14) 0.0219(7) Uani 1 1 d .
H40 H 0.6033 -0.0229 -0.0880 0.026 Uiso 1 1 calc R
C41 C 0.65069(14) 0.1128(5) 0.03978(14) 0.0267(8) Uani 1 1 d .
H41 H 0.6839 0.1107 0.0670 0.032 Uiso 1 1 calc R
C42 C 0.60465(14) 0.1946(5) 0.05315(13) 0.0248(7) Uani 1 1 d .
H42 H 0.6058 0.2489 0.0898 0.030 Uiso 1 1 calc R
O17 O 0.74025(9) 0.6857(3) 0.49611(9) 0.0207(5) Uani 1 1 d D
H17A H 0.7373(14) 0.734(4) 0.4606(9) 0.025 Uiso 1 1 d D
H17B H 0.7384(14) 0.767(3) 0.5211(10) 0.025 Uiso 1 1 d D
O18 O 0.43806(11) 0.8799(4) 0.28315(12) 0.0359(6) Uani 1 1 d D
O19 O 0.06397(10) 0.7908(4) 0.21822(11) 0.0367(6) Uani 1 1 d D
H19A H 0.0571(13) 0.729(5) 0.2466(11) 0.044 Uiso 1 1 d D
H19B H 0.0966(7) 0.833(5) 0.2206(14) 0.044 Uiso 1 1 d D
O20 O 0.97464(10) 0.0843(4) 0.19436(11) 0.0354(6) Uani 1 1 d D
H20A H 1.0002(10) 0.162(3) 0.1918(17) 0.042 Uiso 1 1 d D
H20B H 0.9859(13) -0.018(2) 0.2084(16) 0.042 Uiso 1 1 d D
O21 O 0.53143(11) 0.5781(4) 0.31151(13) 0.0393(7) Uani 1 1 d D
H21A H 0.5063(10) 0.506(4) 0.3192(17) 0.047 Uiso 1 1 d D
H21B H 0.5195(13) 0.681(3) 0.2977(17) 0.047 Uiso 1 1 d D
H18A H 0.4427(16) 0.952(4) 0.2562(12) 0.045(13) Uiso 1 1 d D
H18B H 0.4057(10) 0.840(8) 0.283(2) 0.13(3) Uiso 1 1 d D

loop_
_atom_site_aniso_label
_atom_site_aniso_U_11
_atom_site_aniso_U_22
_atom_site_aniso_U_33
_atom_site_aniso_U_23
_atom_site_aniso_U_13
_atom_site_aniso_U_12
Zn1 0.01557(18) 0.0226(2) 0.01122(17) -0.00037(14) 0.00366(13) 0.00003(15)
Zn2 0.01700(18) 0.0200(2) 0.01111(17) -0.00005(14) 0.00312(14) 0.00198(14)
O1 0.0163(10) 0.0278(12) 0.0118(10) 0.0003(9) 0.0022(8) -0.0031(9)
O2 0.0206(11) 0.0353(14) 0.0115(10) -0.0005(10) -0.0008(9) -0.0027(10)
O3 0.0263(12) 0.0187(12) 0.0145(10) 0.0009(9) 0.0071(9) 0.0038(9)
O4 0.0368(13) 0.0179(12) 0.0129(10) 0.0039(9) 0.0052(10) 0.0061(10)
O5 0.0234(12) 0.0534(17) 0.0237(12) -0.0027(12) 0.0053(10) -0.0148(12)
O6 0.0209(12) 0.0480(16) 0.0185(11) -0.0022(11) 0.0006(10) -0.0102(11)
O7 0.0254(12) 0.0408(15) 0.0124(10) -0.0028(10) -0.0012(9) -0.0084(11)
O8 0.0197(11) 0.0220(12) 0.0126(10) 0.0002(9) 0.0033(9) -0.0008(9)
O9 0.0249(11) 0.0213(12) 0.0138(10) -0.0016(9) 0.0053(9) 0.0000(9)
O10 0.0384(14) 0.0238(13) 0.0159(11) 0.0040(10) 0.0099(10) 0.0083(11)
O11 0.0243(13) 0.0543(17) 0.0297(13) 0.0030(12) 0.0028(11) -0.0163(12)
O12 0.0252(13) 0.0455(17) 0.0224(12) 0.0002(11) -0.0059(10) -0.0120(12)
O13 0.0306(13) 0.0483(16) 0.0161(11) -0.0019(11) -0.0061(10) -0.0121(12)
O14 0.0219(11) 0.0247(12) 0.0132(10) 0.0004(9) -0.0002(9) 0.0025(10)
O15 0.0159(10) 0.0234(12) 0.0123(10) -0.0004(9) 0.0024(8) -0.0020(9)
O16 0.0207(11) 0.0434(15) 0.0114(10) -0.0006(10) -0.0020(9) -0.0031(11)
N1 0.0151(12) 0.0150(13) 0.0103(11) -0.0011(10) 0.0020(10) 0.0016(10)
N2 0.0155(12) 0.0182(14) 0.0118(11) -0.0027(10) 0.0010(10) 0.0037(10)
N3 0.0156(12) 0.0197(14) 0.0130(12) 0.0008(10) 0.0027(10) 0.0013(11)
N4 0.0175(13) 0.0247(16) 0.0292(15) -0.0059(12) 0.0094(12) -0.0007(12)
N5 0.0192(13) 0.0170(14) 0.0153(12) 0.0006(10) 0.0048(10) 0.0024(11)
N6 0.0228(14) 0.0232(16) 0.0290(15) -0.0019(12) 0.0060(13) 0.0065(12)
C1 0.0144(14) 0.0190(16) 0.0119(13) -0.0014(12) 0.0012(11) 0.0047(12)
C2 0.0150(14) 0.0152(15) 0.0100(13) -0.0010(11) 0.0018(11) 0.0033(12)
C3 0.0151(14) 0.0137(15) 0.0148(14) 0.0011(12) 0.0026(12) 0.0032(12)
C4 0.0162(14) 0.0191(16) 0.0165(14) 0.0023(12) 0.0063(12) 0.0012(13)
C5 0.0169(14) 0.0181(16) 0.0153(14) -0.0007(12) 0.0024(12) 0.0047(12)
C6 0.0153(14) 0.0183(16) 0.0127(13) -0.0014(12) 0.0006(12) 0.0040(12)
C7 0.0191(15) 0.0194(17) 0.0134(14) 0.0005(12) 0.0013(12) 0.0046(13)
C8 0.0141(14) 0.0239(18) 0.0144(14) 0.0003(13) 0.0051(12) 0.0005(13)
C9 0.0178(15) 0.0247(18) 0.0182(15) -0.0004(13) 0.0013(13) 0.0002(13)
C10 0.0216(16) 0.0217(17) 0.0128(14) 0.0002(12) -0.0030(12) 0.0042(13)
C11 0.0174(14) 0.0171(16) 0.0148(14) -0.0029(12) -0.0006(12) 0.0034(12)
C12 0.0169(15) 0.0195(17) 0.0195(15) -0.0006(13) -0.0014(12) 0.0019(13)
C13 0.0170(14) 0.0180(16) 0.0176(15) 0.0006(12) 0.0044(12) 0.0011(13)
C14 0.0180(14) 0.0157(16) 0.0139(14) -0.0001(12) 0.0028(12) 0.0046(12)
C15 0.0158(14) 0.0143(15) 0.0127(13) -0.0006(11) 0.0018(11) 0.0054(12)
C16 0.0173(14) 0.0196(17) 0.0117(13) -0.0011(12) 0.0023(12) 0.0051(13)
C17 0.0199(16) 0.0285(19) 0.0258(17) -0.0025(15) -0.0015(14) -0.0006(15)
C18 0.0124(14) 0.0283(19) 0.0112(13) 0.0017(13) 0.0053(11) 0.0029(13)
C19 0.0176(15) 0.0248(18) 0.0136(14) -0.0003(13) 0.0004(12) 0.0005(13)
C20 0.0199(15) 0.0281(18) 0.0149(14) 0.0013(13) 0.0025(13) 0.0031(14)
C21 0.0176(14) 0.0200(17) 0.0155(14) -0.0020(12) 0.0020(12) -0.0012(13)
C22 0.0199(16) 0.041(2) 0.0147(15) -0.0024(14) -0.0020(13) 0.0080(15)
C23 0.0227(16) 0.036(2) 0.0135(15) -0.0002(14) 0.0024(13) 0.0048(15)
C24 0.0157(15) 0.0254(18) 0.0163(14) -0.0003(13) -0.0016(12) 0.0007(13)
C25 0.0171(15) 0.0218(17) 0.0189(15) 0.0000(13) 0.0021(12) 0.0010(13)
C26 0.0186(15) 0.0176(16) 0.0192(15) -0.0015(13) 0.0037(13) -0.0023(13)
C27 0.0204(15) 0.0240(18) 0.0193(15) -0.0029(13) 0.0033(13) -0.0029(14)
C28 0.0302(18) 0.0224(18) 0.0181(15) -0.0011(13) 0.0065(14) -0.0054(15)
C29 0.0209(16) 0.0261(19) 0.0255(17) -0.0061(14) 0.0008(14) 0.0020(14)
C30 0.0219(16) 0.0227(17) 0.0191(15) -0.0050(13) 0.0013(13) 0.0023(14)
C31 0.0180(14) 0.0172(16) 0.0138(14) -0.0013(12) 0.0002(12) -0.0023(12)
C32 0.0256(17) 0.0230(18) 0.0137(14) -0.0043(13) 0.0032(13) -0.0016(14)
C33 0.0197(16) 0.0284(19) 0.0236(17) -0.0051(14) 0.0040(14) 0.0025(14)
C34 0.0192(16) 0.0296(19) 0.0181(15) -0.0036(14) -0.0011(13) 0.0060(14)
C35 0.0203(15) 0.0240(18) 0.0146(14) -0.0006(13) -0.0008(12) 0.0028(13)
C36 0.0250(17) 0.032(2) 0.0230(17) 0.0004(15) 0.0015(14) 0.0009(15)
C37 0.0228(17) 0.0255(19) 0.0296(18) -0.0029(15) 0.0047(15) -0.0014(14)
C38 0.0264(16) 0.0160(16) 0.0186(15) 0.0012(13) 0.0101(13) 0.0004(13)
C39 0.0188(15) 0.0179(16) 0.0170(14) 0.0013(12) 0.0045(12) 0.0004(13)
C40 0.0263(17) 0.0201(17) 0.0197(15) -0.0026(13) 0.0048(14) -0.0004(14)
C41 0.0292(18) 0.030(2) 0.0182(16) 0.0022(14) -0.0037(14) 0.0051(15)
C42 0.0368(19) 0.0268(19) 0.0113(14) -0.0001(13) 0.0051(14) 0.0007(15)
O17 0.0265(12) 0.0248(13) 0.0113(10) -0.0006(9) 0.0045(10) 0.0025(10)
O18 0.0257(14) 0.0441(18) 0.0358(15) -0.0048(13) -0.0008(12) -0.0088(13)
O19 0.0222(13) 0.0447(17) 0.0398(15) 0.0010(13) -0.0042(12) -0.0088(12)
O20 0.0334(14) 0.0335(15) 0.0362(15) 0.0048(12) -0.0032(12) -0.0077(12)
O21 0.0365(15) 0.0316(16) 0.0475(17) 0.0049(13) 0.0006(13) -0.0096(12)

loop_
_atom_type_symbol
_atom_type_description
_atom_type_scat_dispersion_real
_atom_type_scat_dispersion_imag
_atom_type_scat_source
C C 0.0033 0.0016 'International Tables Vol C Tables 4.2.6.8 and 6.1.1.4'
H H 0.0000 0.0000 'International Tables Vol C Tables 4.2.6.8 and 6.1.1.4'
N N 0.0061 0.0033 'International Tables Vol C Tables 4.2.6.8 and 6.1.1.4'
O O 0.0106 0.0060 'International Tables Vol C Tables 4.2.6.8 and 6.1.1.4'
Zn Zn 0.2839 1.4301 'International Tables Vol C Tables 4.2.6.8 and 6.1.1.4'

loop_
_geom_angle_atom_site_label_1
_geom_angle_atom_site_label_2
_geom_angle_atom_site_label_3
_geom_angle
O9 Zn1 N3 102.05(9)
O9 Zn1 N1 124.34(9)
N3 Zn1 N1 133.59(10)
O9 Zn1 O1 103.38(9)
N3 Zn1 O1 94.37(9)
N1 Zn1 O1 77.37(9)
O9 Zn1 O8 93.11(9)
N3 Zn1 O8 102.61(9)
N1 Zn1 O8 76.02(9)
O1 Zn1 O8 153.33(8)
O3 Zn2 N5 103.86(9)
O3 Zn2 N2 131.20(9)
N5 Zn2 N2 124.89(10)
O3 Zn2 O14 94.16(9)
N5 Zn2 O14 100.04(9)
N2 Zn2 O14 76.80(9)
O3 Zn2 O15 102.72(8)
N5 Zn2 O15 95.12(9)
N2 Zn2 O15 77.10(9)
O14 Zn2 O15 153.90(8)
C1 O1 Zn1 116.47(18)
C8 O3 Zn2 132.06(19)
C9 O6 H6A 109.5
C7 O8 Zn1 116.04(18)
C18 O9 Zn1 138.01(19)
C17 O12 H12 109.5
C10 O14 Zn2 116.45(18)
C16 O15 Zn2 115.97(18)
C6 N1 C2 123.0(3)
C6 N1 Zn1 120.02(19)
C2 N1 Zn1 116.77(19)
C15 N2 C11 123.1(3)
C15 N2 Zn2 117.8(2)
C11 N2 Zn2 118.9(2)
C23 N3 C19 117.2(3)
C23 N3 Zn1 119.6(2)
C19 N3 Zn1 123.1(2)
C28 N4 C29 121.4(3)
C28 N4 H4 121(2)
C29 N4 H4 117(2)
C35 N5 C31 117.4(3)
C35 N5 Zn2 120.1(2)
C31 N5 Zn2 122.5(2)
C40 N6 C41 122.1(3)
C40 N6 H6 120(2)
C41 N6 H6 117(2)
O2 C1 O1 127.4(3)
O2 C1 C2 118.0(3)
O1 C1 C2 114.6(2)
N1 C2 C3 120.5(3)
N1 C2 C1 114.6(2)
C3 C2 C1 124.9(3)
C4 C3 C2 117.3(3)
C4 C3 C8 118.7(3)
C2 C3 C8 123.9(3)
C3 C4 C5 122.2(3)
C3 C4 H4A 118.9
C5 C4 H4A 118.9
C4 C5 C6 117.0(3)
C4 C5 C9 114.0(3)
C6 C5 C9 129.0(3)
N1 C6 C5 120.0(3)
N1 C6 C7 110.3(3)
C5 C6 C7 129.7(3)
O8 C7 O7 123.7(3)
O8 C7 C6 117.4(3)
O7 C7 C6 118.8(3)
O4 C8 O3 124.3(3)
O4 C8 C3 118.2(3)
O3 C8 C3 117.3(3)
O5 C9 O6 121.3(3)
O5 C9 C5 118.3(3)
O6 C9 C5 120.3(3)
O14 C10 O13 124.0(3)
O14 C10 C11 117.2(3)
O13 C10 C11 118.8(3)
N2 C11 C12 119.6(3)
N2 C11 C10 110.3(3)
C12 C11 C10 130.1(3)
C13 C12 C11 116.6(3)
C13 C12 C17 114.3(3)
C11 C12 C17 129.0(3)
C14 C13 C12 122.7(3)
C14 C13 H13 118.6
C12 C13 H13 118.6
C13 C14 C15 116.7(3)
C13 C14 C18 118.7(3)
C15 C14 C18 124.6(3)
N2 C15 C14 121.1(3)
N2 C15 C16 113.5(3)
C14 C15 C16 125.4(3)
O16 C16 O15 126.5(3)
O16 C16 C15 118.6(3)
O15 C16 C15 114.9(2)
O11 C17 O12 122.5(3)
O11 C17 C12 118.3(3)
O12 C17 C12 119.2(3)
O10 C18 O9 124.4(3)
O10 C18 C14 117.5(3)
O9 C18 C14 117.8(3)
N3 C19 C20 122.6(3)
N3 C19 H19 118.7
C20 C19 H19 118.7
C19 C20 C21 120.3(3)
C19 C20 H20 119.8
C21 C20 H20 119.8
C22 C21 C20 116.6(3)
C22 C21 C24 119.3(3)
C20 C21 C24 124.1(3)
C23 C22 C21 120.1(3)
C23 C22 H22 120.0
C21 C22 H22 120.0
N3 C23 C22 123.1(3)
N3 C23 H23 118.4
C22 C23 H23 118.4
C25 C24 C21 125.2(3)
C25 C24 H24 117.4
C21 C24 H24 117.4
C24 C25 C26 125.4(3)
C24 C25 H25 117.3
C26 C25 H25 117.3
C30 C26 C27 117.9(3)
C30 C26 C25 123.6(3)
C27 C26 C25 118.5(3)
C28 C27 C26 119.8(3)
C28 C27 H27 120.1
C26 C27 H27 120.1
N4 C28 C27 120.8(3)
N4 C28 H28 119.6
C27 C28 H28 119.6
N4 C29 C30 120.0(3)
N4 C29 H29 120.0
C30 C29 H29 120.0
C29 C30 C26 120.1(3)
C29 C30 H30 120.0
C26 C30 H30 120.0
N5 C31 C32 123.1(3)
N5 C31 H31 118.5
C32 C31 H31 118.5
C31 C32 C33 119.3(3)
C31 C32 H32 120.3
C33 C32 H32 120.3
C34 C33 C32 116.8(3)
C34 C33 C36 118.2(3)
C32 C33 C36 125.0(3)
C35 C34 C33 120.1(3)
C35 C34 H34 120.0
C33 C34 H34 120.0
N5 C35 C34 123.3(3)
N5 C35 H35 118.3
C34 C35 H35 118.3
C37 C36 C33 125.4(3)
C37 C36 H36 117.3
C33 C36 H36 117.3
C36 C37 C38 124.2(3)
C36 C37 H37 117.9
C38 C37 H37 117.9
C42 C38 C39 117.6(3)
C42 C38 C37 122.4(3)
C39 C38 C37 120.0(3)
C40 C39 C38 120.0(3)
C40 C39 H39 120.0
C38 C39 H39 120.0
N6 C40 C39 120.1(3)
N6 C40 H40 120.0
C39 C40 H40 120.0
N6 C41 C42 119.9(3)
N6 C41 H41 120.0
C42 C41 H41 120.0
C41 C42 C38 120.4(3)
C41 C42 H42 119.8
C38 C42 H42 119.8
H17A O17 H17B 112(2)
H18A O18 H18B 117.6(19)
H19A O19 H19B 116.7(18)
H20A O20 H20B 114.9(17)
H21A O21 H21B 114.6(18)

loop_
_geom_bond_atom_site_label_1
_geom_bond_atom_site_label_2
_geom_bond_distance
Zn1 O9 1.959(2)
Zn1 N3 2.024(2)
Zn1 N1 2.048(2)
Zn1 O1 2.133(2)
Zn1 O8 2.144(2)
Zn2 O3 1.971(2)
Zn2 N5 2.025(2)
Zn2 N2 2.048(2)
Zn2 O14 2.102(2)
Zn2 O15 2.132(2)
O1 C1 1.276(3)
O2 C1 1.232(3)
O3 C8 1.284(4)
O4 C8 1.228(4)
O5 C9 1.216(4)
O6 C9 1.291(4)
O6 H6A 0.8400
O7 C7 1.262(4)
O8 C7 1.250(4)
O9 C18 1.269(4)
O10 C18 1.235(4)
O11 C17 1.211(4)
O12 C17 1.301(4)
O12 H12 0.8400
O13 C10 1.259(4)
O14 C10 1.255(4)
O15 C16 1.284(3)
O16 C16 1.233(3)
N1 C6 1.338(4)
N1 C2 1.340(3)
N2 C15 1.331(3)
N2 C11 1.343(4)
N3 C23 1.346(4)
N3 C19 1.350(4)
N4 C28 1.339(4)
N4 C29 1.353(4)
N4 H4 0.919(10)
N5 C35 1.347(4)
N5 C31 1.347(4)
N6 C40 1.335(4)
N6 C41 1.354(4)
N6 H6 0.910(10)
C1 C2 1.523(4)
C2 C3 1.394(4)
C3 C4 1.389(4)
C3 C8 1.509(4)
C4 C5 1.397(4)
C4 H4A 0.9500
C5 C6 1.408(4)
C5 C9 1.529(4)
C6 C7 1.537(4)
C10 C11 1.532(4)
C11 C12 1.406(4)
C12 C13 1.404(4)
C12 C17 1.531(4)
C13 C14 1.381(4)
C13 H13 0.9500
C14 C15 1.391(4)
C14 C18 1.524(4)
C15 C16 1.525(4)
C19 C20 1.377(4)
C19 H19 0.9500
C20 C21 1.396(4)
C20 H20 0.9500
C21 C22 1.393(4)
C21 C24 1.467(4)
C22 C23 1.375(4)
C22 H22 0.9500
C23 H23 0.9500
C24 C25 1.336(4)
C24 H24 0.9500
C25 C26 1.464(4)
C25 H25 0.9500
C26 C30 1.393(4)
C26 C27 1.406(4)
C27 C28 1.366(4)
C27 H27 0.9500
C28 H28 0.9500
C29 C30 1.377(4)
C29 H29 0.9500
C30 H30 0.9500
C31 C32 1.375(4)
C31 H31 0.9500
C32 C33 1.415(4)
C32 H32 0.9500
C33 C34 1.392(4)
C33 C36 1.465(4)
C34 C35 1.368(4)
C34 H34 0.9500
C35 H35 0.9500
C36 C37 1.345(4)
C36 H36 0.9500
C37 C38 1.455(4)
C37 H37 0.9500
C38 C42 1.398(4)
C38 C39 1.410(4)
C39 C40 1.371(4)
C39 H39 0.9500
C40 H40 0.9500
C41 C42 1.362(5)
C41 H41 0.9500
C42 H42 0.9500
O17 H17A 0.90(2)
O17 H17B 0.845(10)
O18 H18A 0.850(10)
O18 H18B 0.846(10)
O19 H19A 0.848(10)
O19 H19B 0.852(10)
O20 H20A 0.856(10)
O20 H20B 0.852(10)
O21 H21A 0.854(10)
O21 H21B 0.858(10)

loop_
_geom_hbond_atom_site_label_D
_geom_hbond_atom_site_label_H
_geom_hbond_atom_site_label_A
_geom_hbond_distance_DH
_geom_hbond_distance_HA
_geom_hbond_distance_DA
_geom_hbond_angle_DHA
_geom_hbond_site_symmetry_A
N4 H4 O10 0.919(10) 2.18(2) 2.925(3) 137(3) 3_576
N4 H4 O17 0.919(10) 2.22(3) 2.916(4) 132(3) 1_465
N6 H6 O17 0.910(10) 1.867(16) 2.741(4) 160(3) 4_565
O21 H21A O5 0.854(10) 2.04(2) 2.790(3) 146(4) 1_545
O17 H17A O4 0.90(2) 1.83(2) 2.707(3) 165(3) 2_645
O17 H17B O8 0.845(10) 2.155(11) 2.992(3) 171(3) 3_676
O19 H19A O20 0.848(10) 2.013(11) 2.849(4) 169(3) 2_655
O18 H18A O21 0.850(10) 2.040(14) 2.871(4) 166(4) 2_655
O20 H20A O11 0.856(10) 1.941(15) 2.772(3) 164(3) 1_655
O20 H20B O19 0.852(10) 2.35(2) 3.058(4) 141(3) 1_645
O6 H6A O7 0.84 1.60 2.436(3) 173.7 .
O12 H12 O13 0.84 1.60 2.426(3) 169.2 .
O19 H19B O1 0.852(10) 2.022(17) 2.831(3) 158(3) .
O18 H18B O15 0.846(10) 2.05(3) 2.814(3) 150(5) .
O21 H21B O18 0.858(10) 2.45(2) 3.177(4) 143(3) .

loop_
_geom_torsion_atom_site_label_1
_geom_torsion_atom_site_label_2
_geom_torsion_atom_site_label_3
_geom_torsion_atom_site_label_4
_geom_torsion
O9 Zn1 O1 C1 -120.8(2)
N3 Zn1 O1 C1 135.7(2)
N1 Zn1 O1 C1 1.9(2)
O8 Zn1 O1 C1 5.9(3)
N5 Zn2 O3 C8 -142.1(3)
N2 Zn2 O3 C8 40.4(3)
O14 Zn2 O3 C8 116.5(3)
O15 Zn2 O3 C8 -43.5(3)
O9 Zn1 O8 C7 123.7(2)
N3 Zn1 O8 C7 -133.2(2)
N1 Zn1 O8 C7 -1.0(2)
O1 Zn1 O8 C7 -5.0(3)
N3 Zn1 O9 C18 119.7(3)
N1 Zn1 O9 C18 -61.5(3)
O1 Zn1 O9 C18 22.2(3)
O8 Zn1 O9 C18 -136.7(3)
O3 Zn2 O14 C10 -134.4(2)
N5 Zn2 O14 C10 120.8(2)
N2 Zn2 O14 C10 -3.0(2)
O15 Zn2 O14 C10 -3.8(3)
O3 Zn2 O15 C16 132.0(2)
N5 Zn2 O15 C16 -122.5(2)
N2 Zn2 O15 C16 2.2(2)
O14 Zn2 O15 C16 3.0(3)
O9 Zn1 N1 C6 -80.7(2)
N3 Zn1 N1 C6 97.7(2)
O1 Zn1 N1 C6 -178.4(2)
O8 Zn1 N1 C6 3.4(2)
O9 Zn1 N1 C2 93.6(2)
N3 Zn1 N1 C2 -88.1(2)
O1 Zn1 N1 C2 -4.1(2)
O8 Zn1 N1 C2 177.7(2)
O3 Zn2 N2 C15 -92.0(2)
N5 Zn2 N2 C15 91.0(2)
O14 Zn2 N2 C15 -175.9(2)
O15 Zn2 N2 C15 3.7(2)
O3 Zn2 N2 C11 82.5(2)
N5 Zn2 N2 C11 -94.6(2)
O14 Zn2 N2 C11 -1.4(2)
O15 Zn2 N2 C11 178.2(2)
O9 Zn1 N3 C23 -111.7(2)
N1 Zn1 N3 C23 69.7(3)
O1 Zn1 N3 C23 -7.0(2)
O8 Zn1 N3 C23 152.3(2)
O9 Zn1 N3 C19 65.8(3)
N1 Zn1 N3 C19 -112.8(2)
O1 Zn1 N3 C19 170.5(2)
O8 Zn1 N3 C19 -30.2(3)
O3 Zn2 N5 C35 91.0(2)
N2 Zn2 N5 C35 -91.3(2)
O14 Zn2 N5 C35 -172.1(2)
O15 Zn2 N5 C35 -13.4(2)
O3 Zn2 N5 C31 -87.9(2)
N2 Zn2 N5 C31 89.8(2)
O14 Zn2 N5 C31 9.0(2)
O15 Zn2 N5 C31 167.7(2)
Zn1 O1 C1 O2 -179.6(3)
Zn1 O1 C1 C2 0.3(3)
C6 N1 C2 C3 0.8(4)
Zn1 N1 C2 C3 -173.3(2)
C6 N1 C2 C1 179.6(3)
Zn1 N1 C2 C1 5.5(3)
O2 C1 C2 N1 176.2(3)
O1 C1 C2 N1 -3.8(4)
O2 C1 C2 C3 -5.2(4)
O1 C1 C2 C3 174.9(3)
N1 C2 C3 C4 -2.6(4)
C1 C2 C3 C4 178.8(3)
N1 C2 C3 C8 175.4(3)
C1 C2 C3 C8 -3.2(5)
C2 C3 C4 C5 1.9(4)
C8 C3 C4 C5 -176.2(3)
C3 C4 C5 C6 0.4(4)
C3 C4 C5 C9 178.0(3)
C2 N1 C6 C5 1.7(4)
Zn1 N1 C6 C5 175.6(2)
C2 N1 C6 C7 -178.7(3)
Zn1 N1 C6 C7 -4.8(3)
C4 C5 C6 N1 -2.2(4)
C9 C5 C6 N1 -179.3(3)
C4 C5 C6 C7 178.2(3)
C9 C5 C6 C7 1.1(5)
Zn1 O8 C7 O7 178.5(2)
Zn1 O8 C7 C6 -1.2(3)
N1 C6 C7 O8 3.8(4)
C5 C6 C7 O8 -176.6(3)
N1 C6 C7 O7 -175.9(3)
C5 C6 C7 O7 3.7(5)
Zn2 O3 C8 O4 -158.7(2)
Zn2 O3 C8 C3 26.8(4)
C4 C3 C8 O4 -76.9(4)
C2 C3 C8 O4 105.2(4)
C4 C3 C8 O3 98.0(3)
C2 C3 C8 O3 -80.0(4)
C4 C5 C9 O5 1.7(4)
C6 C5 C9 O5 178.9(3)
C4 C5 C9 O6 -177.8(3)
C6 C5 C9 O6 -0.6(5)
Zn2 O14 C10 O13 -175.1(3)
Zn2 O14 C10 C11 6.3(3)
C15 N2 C11 C12 -1.4(4)
Zn2 N2 C11 C12 -175.5(2)
C15 N2 C11 C10 178.8(3)
Zn2 N2 C11 C10 4.6(3)
O14 C10 C11 N2 -7.2(4)
O13 C10 C11 N2 174.2(3)
O14 C10 C11 C12 173.0(3)
O13 C10 C11 C12 -5.7(5)
N2 C11 C12 C13 3.4(4)
C10 C11 C12 C13 -176.8(3)
N2 C11 C12 C17 -178.1(3)
C10 C11 C12 C17 1.7(5)
C11 C12 C13 C14 -1.4(5)
C17 C12 C13 C14 179.8(3)
C12 C13 C14 C15 -2.4(4)
C12 C13 C14 C18 174.8(3)
C11 N2 C15 C14 -2.8(4)
Zn2 N2 C15 C14 171.5(2)
C11 N2 C15 C16 177.6(3)
Zn2 N2 C15 C16 -8.1(3)
C13 C14 C15 N2 4.5(4)
C18 C14 C15 N2 -172.4(3)
C13 C14 C15 C16 -175.9(3)
C18 C14 C15 C16 7.1(5)
Zn2 O15 C16 O16 172.6(3)
Zn2 O15 C16 C15 -6.9(3)
N2 C15 C16 O16 -169.6(3)
C14 C15 C16 O16 10.8(5)
N2 C15 C16 O15 9.9(4)
C14 C15 C16 O15 -169.7(3)
C13 C12 C17 O11 1.5(5)
C11 C12 C17 O11 -177.0(3)
C13 C12 C17 O12 179.9(3)
C11 C12 C17 O12 1.4(5)
Zn1 O9 C18 O10 -174.6(2)
Zn1 O9 C18 C14 -0.9(4)
C13 C14 C18 O10 62.8(4)
C15 C14 C18 O10 -120.3(3)
C13 C14 C18 O9 -111.3(3)
C15 C14 C18 O9 65.6(4)
C23 N3 C19 C20 -2.3(5)
Zn1 N3 C19 C20 -179.8(2)
N3 C19 C20 C21 1.4(5)
C19 C20 C21 C22 1.0(5)
C19 C20 C21 C24 -177.0(3)
C20 C21 C22 C23 -2.4(5)
C24 C21 C22 C23 175.7(3)
C19 N3 C23 C22 0.8(5)
Zn1 N3 C23 C22 178.4(3)
C21 C22 C23 N3 1.6(6)
C22 C21 C24 C25 -177.5(3)
C20 C21 C24 C25 0.4(5)
C21 C24 C25 C26 176.8(3)
C24 C25 C26 C30 -5.7(5)
C24 C25 C26 C27 175.8(3)
C30 C26 C27 C28 2.3(5)
C25 C26 C27 C28 -179.2(3)
C29 N4 C28 C27 -2.0(5)
C26 C27 C28 N4 -0.1(5)
C28 N4 C29 C30 1.7(5)
N4 C29 C30 C26 0.6(5)
C27 C26 C30 C29 -2.5(5)
C25 C26 C30 C29 179.0(3)
C35 N5 C31 C32 1.6(4)
Zn2 N5 C31 C32 -179.5(2)
N5 C31 C32 C33 -0.7(5)
C31 C32 C33 C34 -1.2(5)
C31 C32 C33 C36 177.6(3)
C32 C33 C34 C35 2.2(5)
C36 C33 C34 C35 -176.7(3)
C31 N5 C35 C34 -0.5(5)
Zn2 N5 C35 C34 -179.5(2)
C33 C34 C35 N5 -1.4(5)
C34 C33 C36 C37 -172.6(3)
C32 C33 C36 C37 8.6(6)
C33 C36 C37 C38 178.9(3)
C36 C37 C38 C42 -2.7(5)
C36 C37 C38 C39 175.8(3)
C42 C38 C39 C40 -0.5(4)
C37 C38 C39 C40 -179.1(3)
C41 N6 C40 C39 0.4(5)
C38 C39 C40 N6 0.0(5)
C40 N6 C41 C42 -0.2(5)
N6 C41 C42 C38 -0.3(5)
C39 C38 C42 C41 0.6(5)
C37 C38 C42 C41 179.2(3)
